data_2014624
loop_
_publ_author_name
'Dale, Sophie H.'
'Elsegood, Mark R. J.'
'Holmes, Kathryn E.'
'Kelly, Paul F.'

_publ_section_title
;
 The effect of hydrogen-bonding anions on the structure of
 metal--sulfimide complexes
;
_journal_issue 1
_journal_name_full 'Acta Crystallographica Section C'
_journal_page_first m34
_journal_page_last m39
_journal_paper_doi 10.1107/S0108270104029051
_journal_volume 61
_journal_year 2005
_chemical_formula_iupac '[Pt (C12 H11 N S)4 I2] Cl2, 2CH2 Cl2'
_chemical_formula_moiety 'C48 H44 I2 N4 Pt S4 2+, 2Cl -, 2C H2 Cl2'
_chemical_formula_sum 'C50 H48 Cl6 I2 N4 Pt S4'
_chemical_formula_weight 1494.75
_chemical_name_systematic
;
diiodotetrakis(S,S-diphenylsulfimide)platinum(IV) dichloride dichloromethane
disolvate, [Pt(C~12~H~11~NS)~6~]Cl~2~.2CH~2~Cl~2~
;
_space_group_IT_number 14
_symmetry_cell_setting monoclinic
_symmetry_space_group_name_Hall '-P 2yn'
_symmetry_space_group_name_H-M 'P 1 21/n 1'
_atom_sites_solution_hydrogens 'placed geometrically except NH which were refined with restraints'
_atom_sites_solution_primary direct
_atom_sites_solution_secondary difmap
_audit_creation_method SHELXL-97
_cell_angle_alpha 90.00
_cell_angle_beta 93.864(2)
_cell_angle_gamma 90.00
_cell_formula_units_Z 2
_cell_length_a 13.7287(5)
_cell_length_b 10.8620(4)
_cell_length_c 18.3936(6)
_cell_measurement_reflns_used 15561
_cell_measurement_temperature 150(2)
_cell_measurement_theta_max 28.81
_cell_measurement_theta_min 2.18
_cell_volume 2736.64(17)
_computing_cell_refinement 'SAINT (Bruker, 2001)'
_computing_data_collection 'SMART (Bruker, 2001)'
_computing_data_reduction SAINT
_computing_molecular_graphics SHELXTL
_computing_publication_material 'SHELXTL and local programs'
_computing_structure_refinement SHELXTL
_computing_structure_solution 'SHELXTL (Sheldrick, 2000)'
_diffrn_ambient_temperature 150(2)
_diffrn_measured_fraction_theta_full 0.999
_diffrn_measured_fraction_theta_max 0.901
_diffrn_measurement_device_type 'Bruker SMART 1000 CCD diffractometer'
_diffrn_measurement_method '\w rotation with narrow frames'
_diffrn_radiation_monochromator graphite
_diffrn_radiation_source 'sealed tube'
_diffrn_radiation_type MoK\a
_diffrn_radiation_wavelength 0.71073
_diffrn_reflns_av_R_equivalents 0.0162
_diffrn_reflns_av_sigmaI/netI 0.0152
_diffrn_reflns_limit_h_max 18
_diffrn_reflns_limit_h_min -18
_diffrn_reflns_limit_k_max 14
_diffrn_reflns_limit_k_min -13
_diffrn_reflns_limit_l_max 24
_diffrn_reflns_limit_l_min -24
_diffrn_reflns_number 23077
_diffrn_reflns_theta_full 26.00
_diffrn_reflns_theta_max 28.81
_diffrn_reflns_theta_min 1.79
_diffrn_standards_decay_% 0
_diffrn_standards_number 0
_exptl_absorpt_coefficient_mu 4.176
_exptl_absorpt_correction_T_max 0.511
_exptl_absorpt_correction_T_min 0.357
_exptl_absorpt_correction_type multi-scan
_exptl_absorpt_process_details '(SADABS; Sheldrick, 2003)'
_exptl_crystal_colour red
_exptl_crystal_density_diffrn 1.814
_exptl_crystal_density_method 'not measured'
_exptl_crystal_description block
_exptl_crystal_F_000 1452
_exptl_crystal_size_max 0.28
_exptl_crystal_size_mid 0.17
_exptl_crystal_size_min 0.16
_refine_diff_density_max 3.60
_refine_diff_density_min -3.70
_refine_ls_extinction_method none
_refine_ls_goodness_of_fit_ref 1.070
_refine_ls_hydrogen_treatment mixed
_refine_ls_matrix_type full
_refine_ls_number_parameters 338
_refine_ls_number_reflns 6442
_refine_ls_number_restraints 50
_refine_ls_restrained_S_all 1.066
_refine_ls_R_factor_all 0.0481
_refine_ls_R_factor_gt 0.0441
_refine_ls_shift/su_max 0.001
_refine_ls_shift/su_mean 0.000
_refine_ls_structure_factor_coef Fsqd
_refine_ls_weighting_details 'calc w=1/[\s^2^(Fo^2^)+(0.078P)^2^+27.27P] where P=(Fo^2^+2Fc^2^)/3'
_refine_ls_weighting_scheme calc
_refine_ls_wR_factor_gt 0.1393
_refine_ls_wR_factor_ref 0.1429
_reflns_number_gt 5859
_reflns_number_total 6442
_reflns_threshold_expression I>2\s(I)
_cod_data_source_file bm1594.cif
_cod_data_source_block III
_cod_depositor_comments
;
The following automatic conversions were performed:
'_geom_bond_publ_flag' value 'Y' changed to 'y' according to
'/home/saulius/struct/CIF-dictionaries/cif_core.dic' dictionary named
'cif_core.dic' version 2.4.1 from 2010-06-29 (3 times).

Automatic conversion script
Id: cif_fix_enum 1527 2010-12-29 10:47:43Z saulius 

The following automatic conversions were performed:

'_geom_bond_publ_flag' value 'Y' changed to 'y' according to
/home/saulius/struct/CIF-dictionaries/cif_core.dic dictionary named
'cif_core.dic' version 2.4.1 from 2010-06-29 (3
times).

'_geom_angle_publ_flag' value 'Y' changed to 'y' according
to /home/saulius/struct/CIF-dictionaries/cif_core.dic dictionary
named 'cif_core.dic' version 2.4.1 from 2010-06-29 (3 times).

Automatic conversion script
Id: cif_fix_values 1715 2011-07-08 13:25:40Z adriana 
;
_cod_original_sg_symbol_H-M 'P 21/n'
_cod_database_code 2014624
_cod_database_fobs_code 2014624

loop_
_symmetry_equiv_pos_as_xyz
'x, y, z'
'-x+1/2, y+1/2, -z+1/2'
'-x, -y, -z'
'x-1/2, -y-1/2, z-1/2'

loop_
_atom_site_label
_atom_site_fract_x
_atom_site_fract_y
_atom_site_fract_z
_atom_site_U_iso_or_equiv
_atom_site_adp_type
_atom_site_calc_flag
_atom_site_refinement_flags
_atom_site_occupancy
_atom_site_disorder_assembly
_atom_site_disorder_group
_atom_site_type_symbol
Pt1 0.0000 0.5000 0.0000 0.01577(10) Uani d S 1 . . Pt
N1 -0.1134(3) 0.5597(5) 0.0575(3) 0.0215(10) Uani d D 1 . . N
H1A -0.109(6) 0.556(8) 0.0996(16) 0.032 Uiso d D 1 . . H
S1 -0.22456(10) 0.55368(14) 0.02638(8) 0.0201(3) Uani d . 1 . . S
C1 -0.2807(4) 0.6903(6) 0.0575(4) 0.0240(12) Uani d . 1 . . C
C2 -0.2680(5) 0.7287(7) 0.1295(4) 0.0295(13) Uani d . 1 . . C
H2 -0.2260 0.6848 0.1634 0.035 Uiso calc R 1 . . H
C3 -0.3179(5) 0.8327(7) 0.1511(5) 0.0375(16) Uani d . 1 . . C
H3 -0.3102 0.8601 0.2002 0.045 Uiso calc R 1 . . H
C4 -0.3785(6) 0.8962(7) 0.1011(5) 0.0444(19) Uani d . 1 . . C
H4 -0.4125 0.9668 0.1162 0.053 Uiso calc R 1 . . H
C5 -0.3904(7) 0.8585(8) 0.0297(5) 0.049(2) Uani d . 1 . . C
H5 -0.4324 0.9031 -0.0039 0.059 Uiso calc R 1 . . H
C6 -0.3405(5) 0.7540(7) 0.0065(4) 0.0355(15) Uani d . 1 . . C
H6 -0.3475 0.7276 -0.0429 0.043 Uiso calc R 1 . . H
C7 -0.2900(4) 0.4419(6) 0.0767(3) 0.0228(12) Uani d . 1 . . C
C8 -0.3908(5) 0.4527(7) 0.0779(4) 0.0308(14) Uani d . 1 . . C
H8 -0.4240 0.5207 0.0552 0.037 Uiso calc R 1 . . H
C9 -0.4421(5) 0.3633(7) 0.1127(4) 0.0380(16) Uani d . 1 . . C
H9 -0.5110 0.3695 0.1136 0.046 Uiso calc R 1 . . H
C10 -0.3940(6) 0.2655(7) 0.1461(4) 0.0373(16) Uani d . 1 . . C
H10 -0.4297 0.2050 0.1704 0.045 Uiso calc R 1 . . H
C11 -0.2947(6) 0.2548(7) 0.1444(4) 0.0389(16) Uani d . 1 . . C
H11 -0.2621 0.1859 0.1667 0.047 Uiso calc R 1 . . H
C12 -0.2411(5) 0.3445(7) 0.1101(4) 0.0309(14) Uani d . 1 . . C
H12 -0.1721 0.3383 0.1099 0.037 Uiso calc R 1 . . H
N2 0.0492(4) 0.4043(5) 0.0905(3) 0.0227(10) Uani d D 1 . . N
H2A 0.031(6) 0.429(8) 0.127(3) 0.034 Uiso d D 1 . . H
S2 0.09381(11) 0.26965(14) 0.08776(8) 0.0213(3) Uani d . 1 . . S
C13 0.0201(4) 0.1596(6) 0.1317(3) 0.0246(12) Uani d . 1 . . C
C14 -0.0215(6) 0.1861(7) 0.1962(4) 0.0349(15) Uani d . 1 . . C
H14 -0.0143 0.2651 0.2180 0.042 Uiso calc R 1 . . H
C15 -0.0743(6) 0.0941(7) 0.2284(5) 0.0399(17) Uani d . 1 . . C
H15 -0.1021 0.1102 0.2734 0.048 Uiso calc R 1 . . H
C16 -0.0869(6) -0.0178(8) 0.1971(5) 0.045(2) Uani d . 1 . . C
H16 -0.1244 -0.0785 0.2197 0.054 Uiso calc R 1 . . H
C17 -0.0456(8) -0.0448(9) 0.1322(5) 0.054(2) Uani d . 1 . . C
H17 -0.0553 -0.1235 0.1103 0.065 Uiso calc R 1 . . H
C18 0.0106(7) 0.0442(8) 0.0988(4) 0.0437(18) Uani d . 1 . . C
H18 0.0411 0.0264 0.0552 0.052 Uiso calc R 1 . . H
C19 0.1984(4) 0.2720(6) 0.1520(3) 0.0224(11) Uani d . 1 . . C
C20 0.2422(5) 0.1610(6) 0.1718(4) 0.0322(14) Uani d . 1 . . C
H20 0.2137 0.0854 0.1555 0.039 Uiso calc R 1 . . H
C21 0.3290(5) 0.1618(7) 0.2161(4) 0.0377(17) Uani d . 1 . . C
H21 0.3600 0.0865 0.2302 0.045 Uiso calc R 1 . . H
C22 0.3695(5) 0.2731(8) 0.2394(4) 0.0333(15) Uani d . 1 . . C
H22 0.4284 0.2736 0.2696 0.040 Uiso calc R 1 . . H
C23 0.3256(5) 0.3831(7) 0.2192(4) 0.0316(14) Uani d . 1 . . C
H23 0.3541 0.4585 0.2357 0.038 Uiso calc R 1 . . H
C24 0.2386(5) 0.3841(6) 0.1742(3) 0.0272(13) Uani d . 1 . . C
H24 0.2083 0.4595 0.1594 0.033 Uiso calc R 1 . . H
I1 0.10034(4) 0.69162(5) 0.05323(3) 0.03901(15) Uani d . 1 . . I
Cl3 -0.05466(12) 0.52092(15) 0.22788(8) 0.0272(3) Uani d . 1 . . Cl
C25 0.3646(10) -0.2021(12) 0.1436(7) 0.057(3) Uani d PU 0.806(11) A 1 C
H25A 0.4179 -0.1609 0.1733 0.068 Uiso calc PR 0.806(11) A 1 H
H25B 0.3085 -0.2114 0.1743 0.068 Uiso calc PR 0.806(11) A 1 H
Cl1 0.4040(9) -0.3483(9) 0.1179(5) 0.0601(19) Uani d PU 0.806(11) A 1 Cl
Cl2 0.3299(3) -0.1097(3) 0.0684(3) 0.0712(15) Uani d PU 0.806(11) A 1 Cl
C25A 0.361(5) -0.235(5) 0.063(3) 0.057(9) Uani d PU 0.194(11) A 2 C
H25C 0.2961 -0.2458 0.0377 0.069 Uiso calc PR 0.194(11) A 2 H
H25D 0.4080 -0.2168 0.0259 0.069 Uiso calc PR 0.194(11) A 2 H
Cl1A 0.393(3) -0.365(4) 0.103(2) 0.047(5) Uani d PU 0.194(11) A 2 Cl
Cl2A 0.3577(16) -0.1083(14) 0.1233(11) 0.079(7) Uani d PU 0.194(11) A 2 Cl

loop_
_atom_site_aniso_label
_atom_site_aniso_U_11
_atom_site_aniso_U_22
_atom_site_aniso_U_33
_atom_site_aniso_U_12
_atom_site_aniso_U_13
_atom_site_aniso_U_23
Pt1 0.01193(15) 0.02058(16) 0.01501(16) 0.00134(10) 0.00255(10) 0.00117(10)
N1 0.013(2) 0.034(3) 0.018(2) 0.0031(19) 0.0034(17) -0.002(2)
S1 0.0144(6) 0.0263(7) 0.0200(6) 0.0024(5) 0.0038(5) 0.0009(5)
C1 0.016(3) 0.026(3) 0.031(3) 0.002(2) 0.009(2) 0.004(2)
C2 0.024(3) 0.032(3) 0.033(3) 0.005(3) 0.007(2) -0.005(3)
C3 0.030(3) 0.032(4) 0.052(4) -0.001(3) 0.010(3) -0.012(3)
C4 0.042(4) 0.027(4) 0.066(5) 0.011(3) 0.020(4) 0.003(3)
C5 0.047(5) 0.044(5) 0.059(5) 0.025(4) 0.015(4) 0.017(4)
C6 0.032(3) 0.043(4) 0.032(4) 0.012(3) 0.007(3) 0.007(3)
C7 0.019(3) 0.025(3) 0.025(3) -0.004(2) 0.005(2) -0.004(2)
C8 0.020(3) 0.033(3) 0.040(4) -0.002(3) 0.007(3) 0.000(3)
C9 0.028(3) 0.041(4) 0.046(4) -0.011(3) 0.015(3) -0.007(3)
C10 0.044(4) 0.032(4) 0.037(4) -0.012(3) 0.015(3) -0.004(3)
C11 0.047(4) 0.031(4) 0.039(4) -0.003(3) 0.008(3) 0.005(3)
C12 0.026(3) 0.033(3) 0.034(3) -0.002(3) 0.004(3) 0.004(3)
N2 0.026(2) 0.029(3) 0.014(2) 0.009(2) 0.0049(18) 0.0024(19)
S2 0.0223(7) 0.0244(7) 0.0174(6) 0.0041(5) 0.0023(5) 0.0013(5)
C13 0.023(3) 0.027(3) 0.022(3) -0.001(2) -0.003(2) 0.004(2)
C14 0.038(4) 0.030(3) 0.038(4) 0.001(3) 0.010(3) 0.004(3)
C15 0.039(4) 0.039(4) 0.043(4) 0.000(3) 0.013(3) 0.014(3)
C16 0.037(4) 0.043(4) 0.053(5) -0.010(3) -0.008(4) 0.018(4)
C17 0.069(6) 0.036(4) 0.056(5) -0.024(4) -0.011(5) -0.002(4)
C18 0.058(5) 0.037(4) 0.035(4) -0.014(4) 0.000(4) -0.004(3)
C19 0.018(3) 0.028(3) 0.022(3) 0.003(2) 0.004(2) 0.004(2)
C20 0.026(3) 0.026(3) 0.045(4) 0.002(3) 0.001(3) 0.007(3)
C21 0.025(3) 0.042(4) 0.046(4) 0.007(3) 0.001(3) 0.019(3)
C22 0.018(3) 0.052(4) 0.029(3) 0.000(3) -0.003(2) 0.010(3)
C23 0.026(3) 0.037(4) 0.031(3) -0.002(3) 0.000(3) 0.000(3)
C24 0.027(3) 0.028(3) 0.027(3) 0.003(2) 0.002(2) 0.002(2)
I1 0.0362(3) 0.0428(3) 0.0381(3) -0.0022(2) 0.00367(19) -0.0027(2)
Cl3 0.0326(8) 0.0308(7) 0.0178(6) -0.0132(6) 0.0001(6) -0.0021(5)
C25 0.066(8) 0.057(7) 0.050(6) 0.007(6) 0.014(5) -0.003(5)
Cl1 0.070(4) 0.052(3) 0.057(5) 0.013(3) 0.001(3) 0.000(3)
Cl2 0.072(2) 0.0488(18) 0.092(4) 0.0009(15) -0.0037(19) 0.0193(18)
C25A 0.08(2) 0.047(14) 0.041(18) -0.002(18) 0.010(18) -0.004(9)
Cl1A 0.047(8) 0.056(10) 0.037(10) 0.016(8) -0.016(7) -0.014(7)
Cl2A 0.124(15) 0.047(7) 0.070(12) 0.011(8) 0.040(11) -0.013(7)

loop_
_atom_type_symbol
_atom_type_description
_atom_type_scat_dispersion_real
_atom_type_scat_dispersion_imag
_atom_type_scat_source
C C 0.0033 0.0016 'International Tables Vol C Tables 4.2.6.8 and 6.1.1.4'
H H 0.0000 0.0000 'International Tables Vol C Tables 4.2.6.8 and 6.1.1.4'
N N 0.0061 0.0033 'International Tables Vol C Tables 4.2.6.8 and 6.1.1.4'
S S 0.1246 0.1234 'International Tables Vol C Tables 4.2.6.8 and 6.1.1.4'
Cl Cl 0.1484 0.1585 'International Tables Vol C Tables 4.2.6.8 and 6.1.1.4'
I I -0.4742 1.8119 'International Tables Vol C Tables 4.2.6.8 and 6.1.1.4'
Pt Pt -1.7033 8.3905 'International Tables Vol C Tables 4.2.6.8 and 6.1.1.4'

loop_
_geom_angle_atom_site_label_1
_geom_angle_atom_site_label_2
_geom_angle_atom_site_label_3
_geom_angle
_geom_angle_publ_flag
N1 Pt1 N2 87.8(2) y
N1 Pt1 I1 87.39(15) y
N2 Pt1 I1 87.89(16) y
S1 N1 Pt1 123.0(3) ?
S1 N1 H1A 111(6) ?
Pt1 N1 H1A 120(6) ?
N1 S1 C1 105.9(3) ?
N1 S1 C7 109.9(3) ?
C1 S1 C7 98.9(3) ?
C2 C1 C6 121.7(6) ?
C2 C1 S1 121.8(5) ?
C6 C1 S1 116.5(5) ?
C1 C2 C3 119.0(7) ?
C1 C2 H2 120.5 ?
C3 C2 H2 120.5 ?
C4 C3 C2 120.0(8) ?
C4 C3 H3 120.0 ?
C2 C3 H3 120.0 ?
C5 C4 C3 121.0(7) ?
C5 C4 H4 119.5 ?
C3 C4 H4 119.5 ?
C4 C5 C6 120.1(8) ?
C4 C5 H5 119.9 ?
C6 C5 H5 119.9 ?
C1 C6 C5 118.3(7) ?
C1 C6 H6 120.9 ?
C5 C6 H6 120.9 ?
C12 C7 C8 120.9(6) ?
C12 C7 S1 120.2(5) ?
C8 C7 S1 118.8(5) ?
C9 C8 C7 119.2(7) ?
C9 C8 H8 120.4 ?
C7 C8 H8 120.4 ?
C10 C9 C8 120.4(7) ?
C10 C9 H9 119.8 ?
C8 C9 H9 119.8 ?
C11 C10 C9 120.3(7) ?
C11 C10 H10 119.9 ?
C9 C10 H10 119.9 ?
C10 C11 C12 120.4(7) ?
C10 C11 H11 119.8 ?
C12 C11 H11 119.8 ?
C7 C12 C11 118.9(6) ?
C7 C12 H12 120.6 ?
C11 C12 H12 120.6 ?
S2 N2 Pt1 123.5(3) ?
S2 N2 H2A 119(6) ?
Pt1 N2 H2A 115(6) ?
N2 S2 C13 111.7(3) ?
N2 S2 C19 105.0(3) ?
C13 S2 C19 99.4(3) ?
C14 C13 C18 121.8(7) ?
C14 C13 S2 121.8(5) ?
C18 C13 S2 116.3(5) ?
C13 C14 C15 118.3(7) ?
C13 C14 H14 120.9 ?
C15 C14 H14 120.9 ?
C16 C15 C14 121.4(8) ?
C16 C15 H15 119.3 ?
C14 C15 H15 119.3 ?
C15 C16 C17 120.6(8) ?
C15 C16 H16 119.7 ?
C17 C16 H16 119.7 ?
C16 C17 C18 119.9(8) ?
C16 C17 H17 120.0 ?
C18 C17 H17 120.0 ?
C13 C18 C17 117.9(8) ?
C13 C18 H18 121.0 ?
C17 C18 H18 121.0 ?
C20 C19 C24 121.9(6) ?
C20 C19 S2 118.3(5) ?
C24 C19 S2 119.4(5) ?
C19 C20 C21 119.1(7) ?
C19 C20 H20 120.5 ?
C21 C20 H20 120.5 ?
C22 C21 C20 119.6(7) ?
C22 C21 H21 120.2 ?
C20 C21 H21 120.2 ?
C23 C22 C21 120.9(6) ?
C23 C22 H22 119.6 ?
C21 C22 H22 119.6 ?
C22 C23 C24 120.3(7) ?
C22 C23 H23 119.8 ?
C24 C23 H23 119.8 ?
C19 C24 C23 118.2(6) ?
C19 C24 H24 120.9 ?
C23 C24 H24 120.9 ?
Cl1 C25 Cl2 112.3(8) ?
Cl1 C25 H25A 109.2 ?
Cl2 C25 H25A 109.2 ?
Cl1 C25 H25B 109.2 ?
Cl2 C25 H25B 109.2 ?
H25A C25 H25B 107.9 ?
Cl1A C25A Cl2A 114(3) ?
Cl1A C25A H25C 108.6 ?
Cl2A C25A H25C 108.6 ?
Cl1A C25A H25D 108.6 ?
Cl2A C25A H25D 108.6 ?
H25C C25A H25D 107.6 ?

loop_
_geom_bond_atom_site_label_1
_geom_bond_atom_site_label_2
_geom_bond_site_symmetry_2
_geom_bond_distance
_geom_bond_publ_flag
Pt1 N1 . 2.046(5) y
Pt1 N2 . 2.038(5) y
Pt1 I1 . 2.6470(5) y
N1 S1 . 1.595(5) ?
N1 H1A . 0.77(3) ?
S1 C1 . 1.784(6) ?
S1 C7 . 1.803(6) ?
C1 C2 . 1.388(9) ?
C1 C6 . 1.389(9) ?
C2 C3 . 1.393(9) ?
C2 H2 . 0.9500 ?
C3 C4 . 1.383(12) ?
C3 H3 . 0.9500 ?
C4 C5 . 1.373(13) ?
C4 H4 . 0.9500 ?
C5 C6 . 1.408(11) ?
C5 H5 . 0.9500 ?
C6 H6 . 0.9500 ?
C7 C12 . 1.375(9) ?
C7 C8 . 1.391(8) ?
C8 C9 . 1.382(10) ?
C8 H8 . 0.9500 ?
C9 C10 . 1.374(12) ?
C9 H9 . 0.9500 ?
C10 C11 . 1.371(11) ?
C10 H10 . 0.9500 ?
C11 C12 . 1.396(10) ?
C11 H11 . 0.9500 ?
C12 H12 . 0.9500 ?
N2 S2 . 1.588(5) ?
N2 H2A . 0.78(3) ?
S2 C13 . 1.793(6) ?
S2 C19 . 1.797(6) ?
C13 C14 . 1.382(10) ?
C13 C18 . 1.394(10) ?
C14 C15 . 1.389(10) ?
C14 H14 . 0.9500 ?
C15 C16 . 1.351(12) ?
C15 H15 . 0.9500 ?
C16 C17 . 1.387(15) ?
C16 H16 . 0.9500 ?
C17 C18 . 1.403(13) ?
C17 H17 . 0.9500 ?
C18 H18 . 0.9500 ?
C19 C20 . 1.386(9) ?
C19 C24 . 1.387(9) ?
C20 C21 . 1.397(10) ?
C20 H20 . 0.9500 ?
C21 C22 . 1.387(11) ?
C21 H21 . 0.9500 ?
C22 C23 . 1.378(10) ?
C22 H22 . 0.9500 ?
C23 C24 . 1.405(9) ?
C23 H23 . 0.9500 ?
C24 H24 . 0.9500 ?
C25 Cl1 . 1.753(16) ?
C25 Cl2 . 1.750(14) ?
C25 H25A . 0.9900 ?
C25 H25B . 0.9900 ?
C25A Cl1A . 1.63(7) ?
C25A Cl2A . 1.77(5) ?
C25A H25C . 0.9900 ?
C25A H25D . 0.9900 ?

loop_
_geom_hbond_atom_site_label_D
_geom_hbond_atom_site_label_H
_geom_hbond_atom_site_label_A
_geom_hbond_site_symmetry_A
_geom_hbond_distance_DH
_geom_hbond_distance_HA
_geom_hbond_distance_DA
_geom_hbond_angle_DHA
N1 H1A Cl3 . 0.77(3) 2.46(4) 3.210(5) 165(8)
N2 H2A Cl3 . 0.78(3) 2.47(7) 3.242(5) 168(8)
C3 H3 Cl3 2_455 0.95 2.93 3.567(7) 126
C4 H4 Cl3 2_455 0.95 2.99 3.601(9) 123
C10 H10 Cl3 2_445 0.95 2.76 3.626(8) 153
C14 H14 Cl3 . 0.95 2.84 3.716(8) 154
C21 H21 Cl3 2_545 0.95 2.82 3.546(7) 134
